data_2221983
loop_
_publ_author_name
'Li, Juan'
'Xi, Hailing'
'Zhang, Jianming'

_publ_section_title
;
 3-(10-Chloro-9-anthryl)-5-[3-(prop-2-ynyloxy)phenoxymethyl]isoxazole
;
_journal_coeditor_code CV2557
_journal_issue 6
_journal_name_full 'Acta Crystallographica Section E'
_journal_page_first o1401
_journal_paper_doi 10.1107/S1600536809019229
_journal_volume 65
_journal_year 2009
_chemical_formula_iupac 'C27 H18 Cl N O3'
_chemical_formula_moiety 'C27 H18 Cl N O3'
_chemical_formula_sum 'C27 H18 Cl N O3'
_chemical_formula_weight 439.87
_chemical_name_systematic
;
3-(10-Chloro-9-anthryl)-5-[3-(prop-2-ynyloxy)phenoxymethyl]isoxazole
;
_space_group_IT_number 2
_symmetry_cell_setting triclinic
_symmetry_space_group_name_Hall '-P 1'
_symmetry_space_group_name_H-M 'P -1'
_atom_sites_solution_hydrogens geom
_atom_sites_solution_primary direct
_atom_sites_solution_secondary difmap
_audit_creation_method SHELXL-97
_cell_angle_alpha 100.3640(10)
_cell_angle_beta 103.5960(10)
_cell_angle_gamma 94.9650(10)
_cell_formula_units_Z 2
_cell_length_a 8.4816(3)
_cell_length_b 8.6450(3)
_cell_length_c 16.8606(6)
_cell_measurement_reflns_used 6384
_cell_measurement_temperature 292(2)
_cell_measurement_theta_max 28.21
_cell_measurement_theta_min 2.49
_cell_volume 1171.25(7)
_computing_cell_refinement 'SAINT (Bruker, 2001)'
_computing_data_collection 'SMART (Bruker, 2001)'
_computing_data_reduction 'SAINT (Bruker, 2001)'
_computing_molecular_graphics 'SHELXTL (Sheldrick, 2008)'
_computing_publication_material 'SHELXTL (Sheldrick, 2008) and PLATON (Spek, 2009)'
_computing_structure_refinement 'SHELXL97 (Sheldrick, 2008)'
_computing_structure_solution 'SHELXS97 (Sheldrick, 2008)'
_diffrn_ambient_temperature 292(2)
_diffrn_measured_fraction_theta_full 0.992
_diffrn_measured_fraction_theta_max 0.992
_diffrn_measurement_device_type 'Bruker SMART 4K CCD area-detector'
_diffrn_measurement_method '\f and \w'
_diffrn_radiation_monochromator graphite
_diffrn_radiation_source 'fine-focus sealed tube'
_diffrn_radiation_type MoK\a
_diffrn_radiation_wavelength 0.71073
_diffrn_reflns_av_R_equivalents 0.0000
_diffrn_reflns_av_sigmaI/netI 0.0679
_diffrn_reflns_limit_h_max 10
_diffrn_reflns_limit_h_min -10
_diffrn_reflns_limit_k_max 10
_diffrn_reflns_limit_k_min -10
_diffrn_reflns_limit_l_max 21
_diffrn_reflns_limit_l_min 0
_diffrn_reflns_number 4812
_diffrn_reflns_theta_full 26.50
_diffrn_reflns_theta_max 26.50
_diffrn_reflns_theta_min 2.42
_exptl_absorpt_coefficient_mu 0.191
_exptl_absorpt_correction_type none
_exptl_crystal_colour colourless
_exptl_crystal_density_diffrn 1.247
_exptl_crystal_density_method 'not measured'
_exptl_crystal_description block
_exptl_crystal_F_000 456
_exptl_crystal_size_max 0.30
_exptl_crystal_size_mid 0.20
_exptl_crystal_size_min 0.10
_refine_diff_density_max 0.319
_refine_diff_density_min -0.393
_refine_ls_extinction_method none
_refine_ls_goodness_of_fit_ref 1.063
_refine_ls_hydrogen_treatment constr
_refine_ls_matrix_type full
_refine_ls_number_parameters 289
_refine_ls_number_reflns 4812
_refine_ls_number_restraints 0
_refine_ls_restrained_S_all 1.063
_refine_ls_R_factor_all 0.0630
_refine_ls_R_factor_gt 0.0574
_refine_ls_shift/su_max 0.001
_refine_ls_shift/su_mean 0.000
_refine_ls_structure_factor_coef Fsqd
_refine_ls_weighting_details 'calc w=1/[\s^2^(Fo^2^)+(0.0786P)^2^+0.2928P] where P=(Fo^2^+2Fc^2^)/3'
_refine_ls_weighting_scheme calc
_refine_ls_wR_factor_gt 0.1570
_refine_ls_wR_factor_ref 0.1627
_reflns_number_gt 4227
_reflns_number_total 4812
_reflns_threshold_expression I>2\s(I)
_cod_data_source_file cv2557.cif
_cod_data_source_block I
_cod_database_code 2221983
_cod_database_fobs_code 2221983

loop_
_symmetry_equiv_pos_as_xyz
'x, y, z'
'-x, -y, -z'

loop_
_atom_site_type_symbol
_atom_site_label
_atom_site_fract_x
_atom_site_fract_y
_atom_site_fract_z
_atom_site_U_iso_or_equiv
_atom_site_adp_type
_atom_site_calc_flag
_atom_site_refinement_flags
_atom_site_occupancy
_atom_site_disorder_assembly
_atom_site_disorder_group
C C1 0.2863(2) 0.3620(2) 0.91382(11) 0.0372(4) Uani d . 1 . .
C C2 0.1335(3) 0.4195(2) 0.91474(14) 0.0487(5) Uani d . 1 . .
H H2 0.0916 0.4184 0.9609 0.058 Uiso calc R 1 . .
C C3 0.0490(3) 0.4751(3) 0.85017(16) 0.0566(5) Uani d . 1 . .
H H3 -0.0495 0.5128 0.8526 0.068 Uiso calc R 1 . .
C C4 0.1087(3) 0.4767(3) 0.77859(15) 0.0534(5) Uani d . 1 . .
H H4 0.0487 0.5145 0.7341 0.064 Uiso calc R 1 . .
C C5 0.2529(2) 0.4234(2) 0.77469(12) 0.0426(4) Uani d . 1 . .
H H5 0.2899 0.4244 0.7270 0.051 Uiso calc R 1 . .
C C6 0.3493(2) 0.36581(19) 0.84180(10) 0.0338(4) Uani d . 1 . .
C C7 0.4989(2) 0.30988(19) 0.83910(10) 0.0318(3) Uani d . 1 . .
C C8 0.5881(2) 0.2499(2) 0.90563(10) 0.0335(4) Uani d . 1 . .
C C9 0.7423(2) 0.1965(2) 0.90562(12) 0.0430(4) Uani d . 1 . .
H H9 0.7856 0.2003 0.8601 0.052 Uiso calc R 1 . .
C C10 0.8275(3) 0.1400(3) 0.97066(14) 0.0543(5) Uani d . 1 . .
H H10 0.9282 0.1063 0.9693 0.065 Uiso calc R 1 . .
C C11 0.7643(3) 0.1322(3) 1.04012(13) 0.0580(6) Uani d . 1 . .
H H11 0.8229 0.0920 1.0840 0.070 Uiso calc R 1 . .
C C12 0.6195(3) 0.1825(3) 1.04358(11) 0.0504(5) Uani d . 1 . .
H H12 0.5801 0.1767 1.0901 0.060 Uiso calc R 1 . .
C C13 0.5254(2) 0.2444(2) 0.97749(10) 0.0369(4) Uani d . 1 . .
C C14 0.3769(2) 0.3003(2) 0.97840(11) 0.0393(4) Uani d . 1 . .
C C15 0.56449(19) 0.3098(2) 0.76469(10) 0.0313(3) Uani d . 1 . .
C C16 0.5831(2) 0.1769(2) 0.70657(11) 0.0372(4) Uani d . 1 . .
H H16 0.5563 0.0702 0.7063 0.045 Uiso calc R 1 . .
C C17 0.6479(2) 0.2387(2) 0.65203(10) 0.0369(4) Uani d . 1 . .
C C18 0.7037(2) 0.1683(3) 0.57805(11) 0.0447(4) Uani d . 1 . .
H H18A 0.8181 0.2071 0.5854 0.054 Uiso calc R 1 . .
H H18B 0.6918 0.0536 0.5705 0.054 Uiso calc R 1 . .
C C19 0.6541(2) 0.1848(2) 0.43448(11) 0.0379(4) Uani d . 1 . .
C C20 0.7742(2) 0.0930(2) 0.42197(11) 0.0378(4) Uani d . 1 . .
H H20 0.8285 0.0457 0.4640 0.045 Uiso calc R 1 . .
C C21 0.8133(2) 0.0720(2) 0.34504(11) 0.0356(4) Uani d . 1 . .
C C22 0.7331(2) 0.1422(2) 0.28241(12) 0.0428(4) Uani d . 1 . .
H H22 0.7601 0.1289 0.2315 0.051 Uiso calc R 1 . .
C C23 0.6120(2) 0.2329(2) 0.29685(12) 0.0444(4) Uani d . 1 . .
H H23 0.5571 0.2799 0.2549 0.053 Uiso calc R 1 . .
C C24 0.5710(2) 0.2549(2) 0.37219(12) 0.0429(4) Uani d . 1 . .
H H24 0.4891 0.3156 0.3810 0.051 Uiso calc R 1 . .
C C25 0.9797(3) -0.0505(2) 0.26169(12) 0.0444(4) Uani d . 1 . .
H H25A 0.8811 -0.0784 0.2163 0.053 Uiso calc R 1 . .
H H25B 1.0408 -0.1403 0.2597 0.053 Uiso calc R 1 . .
C C26 1.0785(2) 0.0859(2) 0.24940(12) 0.0447(4) Uani d . 1 . .
C C27 1.1606(3) 0.1948(3) 0.24028(15) 0.0581(6) Uani d . 1 . .
H H27 1.2255 0.2809 0.2331 0.070 Uiso calc R 1 . .
Cl Cl1 0.29951(8) 0.29325(7) 1.06495(3) 0.0617(2) Uani d . 1 . .
N N1 0.6140(2) 0.44298(18) 0.74604(9) 0.0423(4) Uani d . 1 . .
O O1 0.66859(17) 0.39855(16) 0.67356(8) 0.0448(3) Uani d . 1 . .
O O2 0.60568(17) 0.2133(2) 0.50758(8) 0.0520(4) Uani d . 1 . .
O O3 0.93481(17) -0.02142(17) 0.33887(8) 0.0473(3) Uani d . 1 . .

loop_
_atom_site_aniso_label
_atom_site_aniso_U_11
_atom_site_aniso_U_22
_atom_site_aniso_U_33
_atom_site_aniso_U_12
_atom_site_aniso_U_13
_atom_site_aniso_U_23
C1 0.0398(9) 0.0328(8) 0.0409(9) 0.0008(7) 0.0202(7) 0.0011(7)
C2 0.0488(11) 0.0461(11) 0.0581(12) 0.0079(8) 0.0309(9) 0.0046(9)
C3 0.0447(11) 0.0537(12) 0.0799(15) 0.0180(9) 0.0302(11) 0.0117(11)
C4 0.0455(11) 0.0538(12) 0.0653(13) 0.0155(9) 0.0136(10) 0.0202(10)
C5 0.0425(10) 0.0460(10) 0.0436(10) 0.0086(8) 0.0149(8) 0.0140(8)
C6 0.0373(8) 0.0313(8) 0.0342(8) 0.0027(6) 0.0143(7) 0.0045(6)
C7 0.0358(8) 0.0333(8) 0.0279(8) 0.0031(6) 0.0137(6) 0.0039(6)
C8 0.0394(8) 0.0344(8) 0.0279(8) 0.0032(7) 0.0118(7) 0.0060(6)
C9 0.0427(10) 0.0528(11) 0.0389(9) 0.0120(8) 0.0144(8) 0.0155(8)
C10 0.0475(11) 0.0664(13) 0.0528(12) 0.0179(10) 0.0087(9) 0.0231(10)
C11 0.0634(13) 0.0702(14) 0.0412(11) 0.0117(11) 0.0027(10) 0.0265(10)
C12 0.0624(13) 0.0605(12) 0.0280(9) 0.0016(10) 0.0099(8) 0.0139(8)
C13 0.0448(9) 0.0374(9) 0.0270(8) -0.0022(7) 0.0111(7) 0.0044(6)
C14 0.0503(10) 0.0390(9) 0.0302(8) -0.0030(7) 0.0218(7) 0.0007(7)
C15 0.0296(7) 0.0390(9) 0.0278(8) 0.0065(6) 0.0101(6) 0.0093(6)
C16 0.0433(9) 0.0375(9) 0.0343(9) 0.0070(7) 0.0165(7) 0.0070(7)
C17 0.0393(9) 0.0444(10) 0.0300(8) 0.0106(7) 0.0117(7) 0.0089(7)
C18 0.0493(10) 0.0601(12) 0.0309(9) 0.0190(9) 0.0174(8) 0.0106(8)
C19 0.0392(9) 0.0472(10) 0.0286(8) 0.0072(7) 0.0124(7) 0.0051(7)
C20 0.0406(9) 0.0464(10) 0.0302(8) 0.0099(7) 0.0109(7) 0.0131(7)
C21 0.0376(9) 0.0397(9) 0.0333(8) 0.0067(7) 0.0143(7) 0.0097(7)
C22 0.0448(10) 0.0568(11) 0.0339(9) 0.0111(8) 0.0163(7) 0.0175(8)
C23 0.0453(10) 0.0555(11) 0.0389(9) 0.0154(8) 0.0110(8) 0.0217(8)
C24 0.0405(9) 0.0523(11) 0.0391(9) 0.0161(8) 0.0117(8) 0.0110(8)
C25 0.0513(10) 0.0448(10) 0.0430(10) 0.0123(8) 0.0252(8) 0.0039(8)
C26 0.0413(9) 0.0553(11) 0.0408(10) 0.0135(8) 0.0154(8) 0.0089(8)
C27 0.0500(11) 0.0662(14) 0.0636(14) 0.0066(10) 0.0203(10) 0.0206(11)
Cl1 0.0751(4) 0.0780(4) 0.0412(3) 0.0068(3) 0.0364(3) 0.0093(2)
N1 0.0581(9) 0.0403(8) 0.0368(8) 0.0081(7) 0.0263(7) 0.0101(6)
O1 0.0603(8) 0.0456(7) 0.0381(7) 0.0079(6) 0.0277(6) 0.0131(5)
O2 0.0505(8) 0.0849(10) 0.0285(6) 0.0301(7) 0.0174(6) 0.0122(6)
O3 0.0562(8) 0.0576(8) 0.0425(7) 0.0274(6) 0.0266(6) 0.0192(6)

loop_
_atom_type_symbol
_atom_type_description
_atom_type_scat_dispersion_real
_atom_type_scat_dispersion_imag
_atom_type_scat_source
C C 0.0033 0.0016 'International Tables Vol C Tables 4.2.6.8 and 6.1.1.4'
H H 0.0000 0.0000 'International Tables Vol C Tables 4.2.6.8 and 6.1.1.4'
N N 0.0061 0.0033 'International Tables Vol C Tables 4.2.6.8 and 6.1.1.4'
O O 0.0106 0.0060 'International Tables Vol C Tables 4.2.6.8 and 6.1.1.4'
Cl Cl 0.1484 0.1585 'International Tables Vol C Tables 4.2.6.8 and 6.1.1.4'

loop_
_geom_angle_atom_site_label_1
_geom_angle_atom_site_label_2
_geom_angle_atom_site_label_3
_geom_angle_site_symmetry_1
_geom_angle_site_symmetry_3
_geom_angle
_geom_angle_publ_flag
C14 C1 C2 . . 123.58(17) ?
C14 C1 C6 . . 118.09(16) ?
C2 C1 C6 . . 118.33(17) ?
C3 C2 C1 . . 121.36(19) ?
C3 C2 H2 . . 119.3 ?
C1 C2 H2 . . 119.3 ?
C2 C3 C4 . . 120.68(19) ?
C2 C3 H3 . . 119.7 ?
C4 C3 H3 . . 119.7 ?
C5 C4 C3 . . 120.19(19) ?
C5 C4 H4 . . 119.9 ?
C3 C4 H4 . . 119.9 ?
C4 C5 C6 . . 121.70(18) ?
C4 C5 H5 . . 119.1 ?
C6 C5 H5 . . 119.1 ?
C7 C6 C5 . . 122.69(16) ?
C7 C6 C1 . . 119.58(15) ?
C5 C6 C1 . . 117.71(16) ?
C6 C7 C8 . . 120.95(15) ?
C6 C7 C15 . . 120.45(14) ?
C8 C7 C15 . . 118.59(15) ?
C7 C8 C9 . . 122.18(15) ?
C7 C8 C13 . . 119.87(16) ?
C9 C8 C13 . . 117.94(15) ?
C10 C9 C8 . . 121.44(18) ?
C10 C9 H9 . . 119.3 ?
C8 C9 H9 . . 119.3 ?
C9 C10 C11 . . 120.4(2) ?
C9 C10 H10 . . 119.8 ?
C11 C10 H10 . . 119.8 ?
C12 C11 C10 . . 120.54(18) ?
C12 C11 H11 . . 119.7 ?
C10 C11 H11 . . 119.7 ?
C11 C12 C13 . . 121.53(18) ?
C11 C12 H12 . . 119.2 ?
C13 C12 H12 . . 119.2 ?
C14 C13 C12 . . 123.94(17) ?
C14 C13 C8 . . 117.93(16) ?
C12 C13 C8 . . 118.13(18) ?
C13 C14 C1 . . 123.58(16) ?
C13 C14 Cl1 . . 118.27(14) ?
C1 C14 Cl1 . . 118.15(15) ?
N1 C15 C16 . . 111.40(15) ?
N1 C15 C7 . . 120.84(15) ?
C16 C15 C7 . . 127.76(15) ?
C17 C16 C15 . . 104.87(16) ?
C17 C16 H16 . . 127.6 ?
C15 C16 H16 . . 127.6 ?
C16 C17 O1 . . 109.76(16) ?
C16 C17 C18 . . 133.60(18) ?
O1 C17 C18 . . 116.60(16) ?
O2 C18 C17 . . 107.63(15) ?
O2 C18 H18A . . 110.2 ?
C17 C18 H18A . . 110.2 ?
O2 C18 H18B . . 110.2 ?
C17 C18 H18B . . 110.2 ?
H18A C18 H18B . . 108.5 ?
C20 C19 O2 . . 123.81(16) ?
C20 C19 C24 . . 121.26(16) ?
O2 C19 C24 . . 114.93(16) ?
C19 C20 C21 . . 118.90(16) ?
C19 C20 H20 . . 120.6 ?
C21 C20 H20 . . 120.6 ?
O3 C21 C22 . . 124.87(16) ?
O3 C21 C20 . . 114.38(15) ?
C22 C21 C20 . . 120.76(17) ?
C21 C22 C23 . . 118.85(17) ?
C21 C22 H22 . . 120.6 ?
C23 C22 H22 . . 120.6 ?
C24 C23 C22 . . 121.41(16) ?
C24 C23 H23 . . 119.3 ?
C22 C23 H23 . . 119.3 ?
C23 C24 C19 . . 118.82(17) ?
C23 C24 H24 . . 120.6 ?
C19 C24 H24 . . 120.6 ?
O3 C25 C26 . . 112.99(15) ?
O3 C25 H25A . . 109.0 ?
C26 C25 H25A . . 109.0 ?
O3 C25 H25B . . 109.0 ?
C26 C25 H25B . . 109.0 ?
H25A C25 H25B . . 107.8 ?
C27 C26 C25 . . 178.8(2) ?
C26 C27 H27 . . 180.0 ?
C15 N1 O1 . . 105.45(14) ?
C17 O1 N1 . . 108.51(13) ?
C19 O2 C18 . . 117.55(14) ?
C21 O3 C25 . . 117.66(14) ?

loop_
_geom_bond_atom_site_label_1
_geom_bond_atom_site_label_2
_geom_bond_site_symmetry_2
_geom_bond_distance
_geom_bond_publ_flag
C1 C14 . 1.395(3) ?
C1 C2 . 1.430(3) ?
C1 C6 . 1.441(2) ?
C2 C3 . 1.345(3) ?
C2 H2 . 0.9300 ?
C3 C4 . 1.416(3) ?
C3 H3 . 0.9300 ?
C4 C5 . 1.355(3) ?
C4 H4 . 0.9300 ?
C5 C6 . 1.427(2) ?
C5 H5 . 0.9300 ?
C6 C7 . 1.404(2) ?
C7 C8 . 1.406(2) ?
C7 C15 . 1.487(2) ?
C8 C9 . 1.424(3) ?
C8 C13 . 1.440(2) ?
C9 C10 . 1.358(3) ?
C9 H9 . 0.9300 ?
C10 C11 . 1.407(3) ?
C10 H10 . 0.9300 ?
C11 C12 . 1.348(3) ?
C11 H11 . 0.9300 ?
C12 C13 . 1.427(3) ?
C12 H12 . 0.9300 ?
C13 C14 . 1.390(3) ?
C14 Cl1 . 1.7434(17) ?
C15 N1 . 1.308(2) ?
C15 C16 . 1.416(2) ?
C16 C17 . 1.340(2) ?
C16 H16 . 0.9300 ?
C17 O1 . 1.349(2) ?
C17 C18 . 1.485(2) ?
C18 O2 . 1.418(2) ?
C18 H18A . 0.9700 ?
C18 H18B . 0.9700 ?
C19 C20 . 1.376(3) ?
C19 O2 . 1.377(2) ?
C19 C24 . 1.386(3) ?
C20 C21 . 1.398(2) ?
C20 H20 . 0.9300 ?
C21 O3 . 1.374(2) ?
C21 C22 . 1.382(2) ?
C22 C23 . 1.385(3) ?
C22 H22 . 0.9300 ?
C23 C24 . 1.379(3) ?
C23 H23 . 0.9300 ?
C24 H24 . 0.9300 ?
C25 O3 . 1.426(2) ?
C25 C26 . 1.461(3) ?
C25 H25A . 0.9700 ?
C25 H25B . 0.9700 ?
C26 C27 . 1.176(3) ?
C27 H27 . 0.9300 ?
N1 O1 . 1.4082(19) ?

loop_
_geom_hbond_atom_site_label_D
_geom_hbond_atom_site_label_H
_geom_hbond_atom_site_label_A
_geom_hbond_site_symmetry_A
_geom_hbond_distance_DH
_geom_hbond_distance_HA
_geom_hbond_distance_DA
_geom_hbond_angle_DHA
_geom_hbond_publ_flag
C27 H27 N1 2_766 0.93 2.57 3.465(3) 162.8 yes
C16 H16 Cg 2_656 0.93 2.67 3.431(2) 139.7 yes

loop_
_cod_related_entry_id
_cod_related_entry_database
_cod_related_entry_code
1 ChemSpider 24742448
